data_1520434
loop_
_publ_author_name
'Spencer, John'
'Callear, Samantha K.'
'Hursthouse, Michael B.'

_publ_section_title
;
 C22H35BN2O4
;
_journal_name_full 'Crystal Structure Report Archive'
_journal_page_first 623
_journal_year 2009
_chemical_formula_sum 'C22 H35 B N2 O4'
_chemical_formula_weight 402.33
_space_group_IT_number 2
_symmetry_cell_setting triclinic
_symmetry_space_group_name_Hall '-P 1'
_symmetry_space_group_name_H-M 'P -1'
_atom_sites_solution_hydrogens geom
_atom_sites_solution_primary direct
_atom_sites_solution_secondary difmap
_cell_angle_alpha 100.067(2)
_cell_angle_beta 100.4290(10)
_cell_angle_gamma 103.216(2)
_cell_formula_units_Z 2
_cell_length_a 10.0998(2)
_cell_length_b 10.2807(2)
_cell_length_c 11.7549(3)
_cell_measurement_reflns_used 17992
_cell_measurement_temperature 120(2)
_cell_measurement_theta_max 27.48
_cell_measurement_theta_min 2.91
_cell_volume 1138.41(5)
_computing_cell_refinement 'DENZO (Otwinowski & Minor, 1997) & COLLECT (Hooft, R.W.W., 1998)'
_computing_data_collection 'COLLECT (Hooft, R.W.W., 1998)'
_computing_data_reduction 'DENZO (Otwinowski & Minor, 1997) & COLLECT (Hooft, R.W.W., 1998)'
_computing_structure_refinement 'SHELXL-97 (Sheldrick, 2008)'
_diffrn_ambient_temperature 120(2)
_diffrn_measured_fraction_theta_full 0.997
_diffrn_measured_fraction_theta_max 0.997
_diffrn_measurement_device_type 'Bruker-Nonius APEX II CCD camera on \k-goniostat'
_diffrn_measurement_method '\f & \w scans'
_diffrn_radiation_monochromator '10cm confocal mirrors'
_diffrn_radiation_source 'Bruker-Nonius FR591 rotating anode'
_diffrn_radiation_type MoK\a
_diffrn_radiation_wavelength 0.71073
_diffrn_reflns_av_R_equivalents 0.0435
_diffrn_reflns_av_sigmaI/netI 0.0408
_diffrn_reflns_limit_h_max 13
_diffrn_reflns_limit_h_min -13
_diffrn_reflns_limit_k_max 13
_diffrn_reflns_limit_k_min -13
_diffrn_reflns_limit_l_max 15
_diffrn_reflns_limit_l_min -15
_diffrn_reflns_number 23179
_diffrn_reflns_theta_full 27.48
_diffrn_reflns_theta_max 27.48
_diffrn_reflns_theta_min 3.06
_exptl_absorpt_coefficient_mu 0.079
_exptl_absorpt_correction_T_max 0.9976
_exptl_absorpt_correction_T_min 0.9851
_exptl_absorpt_correction_type multi-scan
_exptl_absorpt_process_details 'SADABS 2007/2 (Sheldrick, G.M., 2007)'
_exptl_crystal_colour colourless
_exptl_crystal_density_diffrn 1.174
_exptl_crystal_density_method 'not measured'
_exptl_crystal_description block
_exptl_crystal_F_000 436
_exptl_crystal_size_max 0.19
_exptl_crystal_size_mid 0.10
_exptl_crystal_size_min 0.03
_refine_diff_density_max 0.265
_refine_diff_density_min -0.251
_refine_diff_density_rms 0.048
_refine_ls_extinction_method none
_refine_ls_goodness_of_fit_ref 1.070
_refine_ls_hydrogen_treatment constr
_refine_ls_matrix_type full
_refine_ls_number_parameters 269
_refine_ls_number_reflns 5193
_refine_ls_number_restraints 0
_refine_ls_restrained_S_all 1.070
_refine_ls_R_factor_all 0.0740
_refine_ls_R_factor_gt 0.0555
_refine_ls_shift/su_max 0.001
_refine_ls_shift/su_mean 0.000
_refine_ls_structure_factor_coef Fsqd
_refine_ls_weighting_details 'calc w=1/[\s^2^(Fo^2^)+(0.0202P)^2^+0.8968P] where P=(Fo^2^+2Fc^2^)/3'
_refine_ls_weighting_scheme calc
_refine_ls_wR_factor_gt 0.1051
_refine_ls_wR_factor_ref 0.1151
_reflns_number_gt 4127
_reflns_number_total 5193
_reflns_threshold_expression >2\s(I)
_cod_data_source_file eCrystal-623.cif
_cod_data_source_block 2009src0001
_cod_depositor_comments
;
Citation :
Spencer, John and Callear, Samantha K. and 
Hursthouse, Michael B. (2009) 
University of Southampton, Crystal Structure Report Archive. 
(doi:10.5258/ecrystals/623)

More at:
http://ecrystals.chem.soton.ac.uk/623/
;
_cod_original_cell_volume 1138.41(4)
_cod_original_sg_symbol_H-M P-1
_cod_database_code 1520434

loop_
_symmetry_equiv_pos_as_xyz
'x, y, z'
'-x, -y, -z'

loop_
_atom_site_label
_atom_site_type_symbol
_atom_site_fract_x
_atom_site_fract_y
_atom_site_fract_z
_atom_site_U_iso_or_equiv
_atom_site_adp_type
_atom_site_occupancy
_atom_site_symmetry_multiplicity
_atom_site_calc_flag
_atom_site_refinement_flags
_atom_site_disorder_assembly
_atom_site_disorder_group
C3 C 0.23244(18) 0.14851(17) 0.75207(15) 0.0243(4) Uani 1 1 d . . .
C4 C 0.26755(17) 0.30434(17) 0.75277(15) 0.0228(3) Uani 1 1 d . . .
C6 C 0.1353(2) 0.06004(19) 0.63646(17) 0.0344(4) Uani 1 1 d . . .
H6A H 0.0991 -0.0330 0.6468 0.052 Uiso 1 1 calc R . .
H6B H 0.1870 0.0566 0.5735 0.052 Uiso 1 1 calc R . .
H6C H 0.0573 0.0995 0.6146 0.052 Uiso 1 1 calc R . .
C7 C 0.3576(2) 0.0934(2) 0.7860(2) 0.0368(5) Uani 1 1 d . . .
H7A H 0.4125 0.1447 0.8653 0.055 Uiso 1 1 calc R . .
H7B H 0.4159 0.1038 0.7283 0.055 Uiso 1 1 calc R . .
H7C H 0.3253 -0.0039 0.7866 0.055 Uiso 1 1 calc R . .
C8 C 0.39562(18) 0.3902(2) 0.84861(17) 0.0320(4) Uani 1 1 d . . .
H8A H 0.4007 0.4877 0.8557 0.048 Uiso 1 1 calc R . .
H8B H 0.4801 0.3721 0.8271 0.048 Uiso 1 1 calc R . .
H8C H 0.3884 0.3660 0.9247 0.048 Uiso 1 1 calc R . .
C9 C 0.2773(2) 0.3387(2) 0.63357(17) 0.0308(4) Uani 1 1 d . . .
H9A H 0.1876 0.2957 0.5763 0.046 Uiso 1 1 calc R . .
H9B H 0.3508 0.3042 0.6049 0.046 Uiso 1 1 calc R . .
H9C H 0.2997 0.4384 0.6425 0.046 Uiso 1 1 calc R . .
C10 C -0.01702(16) 0.26183(16) 0.92452(14) 0.0194(3) Uani 1 1 d . . .
C11 C -0.02245(18) 0.18710(17) 1.01315(15) 0.0235(4) Uani 1 1 d . . .
H11 H 0.0382 0.1295 1.0226 0.028 Uiso 1 1 calc R . .
C12 C -0.11364(18) 0.19466(18) 1.08745(15) 0.0275(4) Uani 1 1 d . . .
H12 H -0.1144 0.1438 1.1476 0.033 Uiso 1 1 calc R . .
C13 C -0.20388(18) 0.27703(19) 1.07350(16) 0.0287(4) Uani 1 1 d . . .
H13 H -0.2666 0.2833 1.1242 0.034 Uiso 1 1 calc R . .
C14 C -0.20198(17) 0.35024(18) 0.98509(15) 0.0251(4) Uani 1 1 d . . .
H14 H -0.2649 0.4055 0.9751 0.030 Uiso 1 1 calc R . .
C15 C -0.11011(16) 0.34457(16) 0.91071(14) 0.0201(3) Uani 1 1 d . . .
C16 C -0.11173(17) 0.42381(16) 0.81399(14) 0.0216(3) Uani 1 1 d . . .
H16A H -0.1724 0.4861 0.8244 0.026 Uiso 1 1 calc R . .
H16B H -0.0160 0.4806 0.8209 0.026 Uiso 1 1 calc R . .
C18 C -0.12913(17) 0.40442(17) 0.60404(14) 0.0217(3) Uani 1 1 d . . .
H18A H -0.0270 0.4459 0.6215 0.026 Uiso 1 1 calc R . .
H18B H -0.1759 0.4792 0.6040 0.026 Uiso 1 1 calc R . .
C19 C -0.17637(17) 0.30648(18) 0.48310(15) 0.0254(4) Uani 1 1 d . . .
H19A H -0.1585 0.3579 0.4212 0.031 Uiso 1 1 calc R . .
H19B H -0.1222 0.2374 0.4805 0.031 Uiso 1 1 calc R . .
C21 C -0.36542(18) 0.16990(18) 0.55137(15) 0.0262(4) Uani 1 1 d . . .
H21A H -0.3245 0.0913 0.5535 0.031 Uiso 1 1 calc R . .
H21B H -0.4684 0.1345 0.5338 0.031 Uiso 1 1 calc R . .
C22 C -0.31398(16) 0.27125(18) 0.67088(15) 0.0231(4) Uani 1 1 d . . .
H22A H -0.3626 0.3447 0.6711 0.028 Uiso 1 1 calc R . .
H22B H -0.3364 0.2237 0.7341 0.028 Uiso 1 1 calc R . .
C23 C -0.41258(17) 0.23910(17) 0.35795(14) 0.0219(3) Uani 1 1 d . . .
C26 C -0.65818(17) 0.16495(17) 0.25109(15) 0.0235(4) Uani 1 1 d . . .
C27 C -0.6361(2) 0.0959(2) 0.13342(16) 0.0362(5) Uani 1 1 d . . .
H27A H -0.5494 0.1487 0.1189 0.054 Uiso 1 1 calc R . .
H27B H -0.7150 0.0917 0.0693 0.054 Uiso 1 1 calc R . .
H27C H -0.6298 0.0027 0.1361 0.054 Uiso 1 1 calc R . .
C28 C -0.6694(2) 0.3098(2) 0.2547(2) 0.0381(5) Uani 1 1 d . . .
H28A H -0.6725 0.3528 0.3351 0.057 Uiso 1 1 calc R . .
H28B H -0.7549 0.3076 0.1986 0.057 Uiso 1 1 calc R . .
H28C H -0.5881 0.3629 0.2326 0.057 Uiso 1 1 calc R . .
C29 C -0.78644(18) 0.0798(2) 0.28025(17) 0.0311(4) Uani 1 1 d . . .
H29A H -0.7765 -0.0127 0.2808 0.047 Uiso 1 1 calc R . .
H29B H -0.8699 0.0742 0.2202 0.047 Uiso 1 1 calc R . .
H29C H -0.7957 0.1229 0.3586 0.047 Uiso 1 1 calc R . .
B1 B 0.09270(19) 0.24905(19) 0.84861(16) 0.0201(4) Uani 1 1 d . . .
N17 N -0.16313(13) 0.33185(13) 0.69534(12) 0.0192(3) Uani 1 1 d . . .
N20 N -0.32504(15) 0.23747(15) 0.45915(13) 0.0263(3) Uani 1 1 d . . .
O2 O 0.15061(12) 0.14027(12) 0.84241(11) 0.0250(3) Uani 1 1 d . . .
O5 O 0.14750(12) 0.34237(12) 0.78758(10) 0.0229(3) Uani 1 1 d . . .
O24 O -0.37537(13) 0.29982(13) 0.28431(11) 0.0292(3) Uani 1 1 d . . .
O25 O -0.54410(12) 0.16446(12) 0.34952(10) 0.0242(3) Uani 1 1 d . . .

loop_
_atom_site_aniso_label
_atom_site_aniso_U_11
_atom_site_aniso_U_22
_atom_site_aniso_U_33
_atom_site_aniso_U_23
_atom_site_aniso_U_13
_atom_site_aniso_U_12
C3 0.0248(9) 0.0236(9) 0.0273(9) 0.0051(7) 0.0117(7) 0.0079(7)
C4 0.0202(8) 0.0235(8) 0.0263(9) 0.0041(7) 0.0088(7) 0.0073(6)
C6 0.0361(11) 0.0280(10) 0.0339(10) -0.0039(8) 0.0143(9) 0.0018(8)
C7 0.0340(11) 0.0366(11) 0.0518(13) 0.0174(9) 0.0206(9) 0.0190(9)
C8 0.0209(9) 0.0346(10) 0.0340(10) -0.0002(8) 0.0057(8) 0.0010(7)
C9 0.0302(10) 0.0355(10) 0.0318(10) 0.0120(8) 0.0138(8) 0.0100(8)
C10 0.0160(8) 0.0195(8) 0.0187(8) 0.0006(6) 0.0016(6) 0.0017(6)
C11 0.0231(8) 0.0218(8) 0.0228(8) 0.0035(7) 0.0029(7) 0.0038(6)
C12 0.0286(9) 0.0292(9) 0.0224(9) 0.0067(7) 0.0070(7) 0.0016(7)
C13 0.0235(9) 0.0354(10) 0.0234(9) -0.0008(7) 0.0107(7) 0.0017(7)
C14 0.0197(8) 0.0267(9) 0.0252(9) -0.0018(7) 0.0030(7) 0.0060(7)
C15 0.0177(8) 0.0185(8) 0.0194(8) -0.0013(6) 0.0010(6) 0.0024(6)
C16 0.0224(8) 0.0191(8) 0.0207(8) 0.0000(6) 0.0009(6) 0.0067(6)
C18 0.0177(8) 0.0220(8) 0.0241(8) 0.0064(7) 0.0044(6) 0.0026(6)
C19 0.0201(8) 0.0297(9) 0.0239(9) 0.0049(7) 0.0043(7) 0.0030(7)
C21 0.0236(9) 0.0273(9) 0.0218(8) 0.0086(7) -0.0004(7) -0.0028(7)
C22 0.0172(8) 0.0278(9) 0.0230(8) 0.0089(7) 0.0028(6) 0.0030(6)
C23 0.0233(8) 0.0215(8) 0.0195(8) 0.0019(6) 0.0059(7) 0.0048(6)
C26 0.0228(9) 0.0259(9) 0.0210(8) 0.0068(7) 0.0000(7) 0.0080(7)
C27 0.0308(10) 0.0514(13) 0.0232(9) 0.0016(8) 0.0009(8) 0.0138(9)
C28 0.0317(10) 0.0291(10) 0.0540(13) 0.0131(9) 0.0044(9) 0.0111(8)
C29 0.0236(9) 0.0362(10) 0.0303(10) 0.0109(8) -0.0001(7) 0.0038(7)
B1 0.0188(9) 0.0201(9) 0.0188(9) 0.0021(7) 0.0013(7) 0.0044(7)
N17 0.0164(7) 0.0200(7) 0.0184(7) 0.0025(5) 0.0016(5) 0.0029(5)
N20 0.0215(7) 0.0315(8) 0.0202(7) 0.0085(6) 0.0009(6) -0.0029(6)
O2 0.0259(6) 0.0251(6) 0.0288(6) 0.0087(5) 0.0124(5) 0.0098(5)
O5 0.0200(6) 0.0224(6) 0.0287(6) 0.0062(5) 0.0094(5) 0.0069(5)
O24 0.0280(7) 0.0368(7) 0.0231(6) 0.0108(5) 0.0070(5) 0.0054(5)
O25 0.0215(6) 0.0272(6) 0.0199(6) 0.0070(5) -0.0011(5) 0.0020(5)

loop_
_atom_type_symbol
_atom_type_description
_atom_type_scat_dispersion_real
_atom_type_scat_dispersion_imag
_atom_type_scat_source
C C 0.0033 0.0016 'International Tables Vol C Tables 4.2.6.8 and 6.1.1.4'
H H 0.0000 0.0000 'International Tables Vol C Tables 4.2.6.8 and 6.1.1.4'
B B 0.0013 0.0007 'International Tables Vol C Tables 4.2.6.8 and 6.1.1.4'
N N 0.0061 0.0033 'International Tables Vol C Tables 4.2.6.8 and 6.1.1.4'
O O 0.0106 0.0060 'International Tables Vol C Tables 4.2.6.8 and 6.1.1.4'

loop_
_geom_angle_atom_site_label_1
_geom_angle_atom_site_label_2
_geom_angle_atom_site_label_3
_geom_angle
_geom_angle_site_symmetry_1
_geom_angle_site_symmetry_3
O2 C3 C7 109.15(14) . .
O2 C3 C6 106.00(14) . .
C7 C3 C6 110.84(16) . .
O2 C3 C4 102.03(12) . .
C7 C3 C4 115.33(15) . .
C6 C3 C4 112.66(15) . .
O5 C4 C9 108.67(14) . .
O5 C4 C8 106.23(13) . .
C9 C4 C8 110.46(15) . .
O5 C4 C3 101.99(12) . .
C9 C4 C3 115.19(15) . .
C8 C4 C3 113.47(15) . .
C3 C6 H6A 109.5 . .
C3 C6 H6B 109.5 . .
H6A C6 H6B 109.5 . .
C3 C6 H6C 109.5 . .
H6A C6 H6C 109.5 . .
H6B C6 H6C 109.5 . .
C3 C7 H7A 109.5 . .
C3 C7 H7B 109.5 . .
H7A C7 H7B 109.5 . .
C3 C7 H7C 109.5 . .
H7A C7 H7C 109.5 . .
H7B C7 H7C 109.5 . .
C4 C8 H8A 109.5 . .
C4 C8 H8B 109.5 . .
H8A C8 H8B 109.5 . .
C4 C8 H8C 109.5 . .
H8A C8 H8C 109.5 . .
H8B C8 H8C 109.5 . .
C4 C9 H9A 109.5 . .
C4 C9 H9B 109.5 . .
H9A C9 H9B 109.5 . .
C4 C9 H9C 109.5 . .
H9A C9 H9C 109.5 . .
H9B C9 H9C 109.5 . .
C11 C10 C15 117.96(15) . .
C11 C10 B1 117.61(15) . .
C15 C10 B1 124.43(15) . .
C12 C11 C10 121.94(16) . .
C12 C11 H11 119.0 . .
C10 C11 H11 119.0 . .
C11 C12 C13 119.54(16) . .
C11 C12 H12 120.2 . .
C13 C12 H12 120.2 . .
C14 C13 C12 119.56(16) . .
C14 C13 H13 120.2 . .
C12 C13 H13 120.2 . .
C13 C14 C15 121.47(16) . .
C13 C14 H14 119.3 . .
C15 C14 H14 119.3 . .
C14 C15 C10 119.52(15) . .
C14 C15 C16 120.35(15) . .
C10 C15 C16 120.12(14) . .
N17 C16 C15 111.60(13) . .
N17 C16 H16A 109.3 . .
C15 C16 H16A 109.3 . .
N17 C16 H16B 109.3 . .
C15 C16 H16B 109.3 . .
H16A C16 H16B 108.0 . .
N17 C18 C19 110.22(13) . .
N17 C18 H18A 109.6 . .
C19 C18 H18A 109.6 . .
N17 C18 H18B 109.6 . .
C19 C18 H18B 109.6 . .
H18A C18 H18B 108.1 . .
N20 C19 C18 110.43(14) . .
N20 C19 H19A 109.6 . .
C18 C19 H19A 109.6 . .
N20 C19 H19B 109.6 . .
C18 C19 H19B 109.6 . .
H19A C19 H19B 108.1 . .
N20 C21 C22 109.62(14) . .
N20 C21 H21A 109.7 . .
C22 C21 H21A 109.7 . .
N20 C21 H21B 109.7 . .
C22 C21 H21B 109.7 . .
H21A C21 H21B 108.2 . .
N17 C22 C21 110.79(14) . .
N17 C22 H22A 109.5 . .
C21 C22 H22A 109.5 . .
N17 C22 H22B 109.5 . .
C21 C22 H22B 109.5 . .
H22A C22 H22B 108.1 . .
O24 C23 O25 125.07(15) . .
O24 C23 N20 123.47(15) . .
O25 C23 N20 111.46(14) . .
O25 C26 C28 110.07(14) . .
O25 C26 C27 110.01(14) . .
C28 C26 C27 113.05(16) . .
O25 C26 C29 102.46(13) . .
C28 C26 C29 110.10(15) . .
C27 C26 C29 110.64(15) . .
C26 C27 H27A 109.5 . .
C26 C27 H27B 109.5 . .
H27A C27 H27B 109.5 . .
C26 C27 H27C 109.5 . .
H27A C27 H27C 109.5 . .
H27B C27 H27C 109.5 . .
C26 C28 H28A 109.5 . .
C26 C28 H28B 109.5 . .
H28A C28 H28B 109.5 . .
C26 C28 H28C 109.5 . .
H28A C28 H28C 109.5 . .
H28B C28 H28C 109.5 . .
C26 C29 H29A 109.5 . .
C26 C29 H29B 109.5 . .
H29A C29 H29B 109.5 . .
C26 C29 H29C 109.5 . .
H29A C29 H29C 109.5 . .
H29B C29 H29C 109.5 . .
O5 B1 O2 112.76(15) . .
O5 B1 C10 126.37(15) . .
O2 B1 C10 120.78(15) . .
C18 N17 C22 110.00(12) . .
C18 N17 C16 110.97(12) . .
C22 N17 C16 110.90(13) . .
C23 N20 C21 125.44(14) . .
C23 N20 C19 120.38(14) . .
C21 N20 C19 114.19(13) . .
B1 O2 C3 106.89(13) . .
B1 O5 C4 107.16(13) . .
C23 O25 C26 119.61(13) . .

loop_
_geom_bond_atom_site_label_1
_geom_bond_atom_site_label_2
_geom_bond_distance
_geom_bond_site_symmetry_2
C3 O2 1.461(2) .
C3 C7 1.517(2) .
C3 C6 1.521(3) .
C3 C4 1.558(2) .
C4 O5 1.4597(19) .
C4 C9 1.518(2) .
C4 C8 1.524(2) .
C6 H6A 0.9800 .
C6 H6B 0.9800 .
C6 H6C 0.9800 .
C7 H7A 0.9800 .
C7 H7B 0.9800 .
C7 H7C 0.9800 .
C8 H8A 0.9800 .
C8 H8B 0.9800 .
C8 H8C 0.9800 .
C9 H9A 0.9800 .
C9 H9B 0.9800 .
C9 H9C 0.9800 .
C10 C11 1.400(2) .
C10 C15 1.412(2) .
C10 B1 1.557(2) .
C11 C12 1.385(2) .
C11 H11 0.9500 .
C12 C13 1.386(3) .
C12 H12 0.9500 .
C13 C14 1.386(3) .
C13 H13 0.9500 .
C14 C15 1.389(2) .
C14 H14 0.9500 .
C15 C16 1.510(2) .
C16 N17 1.470(2) .
C16 H16A 0.9900 .
C16 H16B 0.9900 .
C18 N17 1.457(2) .
C18 C19 1.516(2) .
C18 H18A 0.9900 .
C18 H18B 0.9900 .
C19 N20 1.458(2) .
C19 H19A 0.9900 .
C19 H19B 0.9900 .
C21 N20 1.455(2) .
C21 C22 1.518(2) .
C21 H21A 0.9900 .
C21 H21B 0.9900 .
C22 N17 1.462(2) .
C22 H22A 0.9900 .
C22 H22B 0.9900 .
C23 O24 1.216(2) .
C23 O25 1.350(2) .
C23 N20 1.353(2) .
C26 O25 1.4793(19) .
C26 C28 1.513(2) .
C26 C27 1.519(2) .
C26 C29 1.520(2) .
C27 H27A 0.9800 .
C27 H27B 0.9800 .
C27 H27C 0.9800 .
C28 H28A 0.9800 .
C28 H28B 0.9800 .
C28 H28C 0.9800 .
C29 H29A 0.9800 .
C29 H29B 0.9800 .
C29 H29C 0.9800 .
B1 O5 1.372(2) .
B1 O2 1.373(2) .
